data_7238852
loop_
_publ_author_name
'Abrahams, Brendan F.'
'Maynard-Casely, Helen E.'
'Robson, Richard'
'White, Keith F.'

_publ_section_title
;
 Copper(ii) coordination polymers of imdc&#x2212; (H2imdc+ = the
 1,3-bis(carboxymethyl)imidazolium cation): unusual sheet interpenetration
 and an unexpected single crystal-to-single crystal transformation
;
_journal_issue 45
_journal_name_full CrystEngComm
_journal_page_first 9729
_journal_paper_doi 10.1039/c3ce41226a
_journal_volume 15
_journal_year 2013
_chemical_formula_sum 'C16 H28 Cu3 F6 N4 O14 Si'
_chemical_formula_weight 833.13
_space_group_IT_number 9
_space_group_name_Hall 'C -2yc'
_space_group_name_H-M_alt 'C 1 c 1'
_symmetry_cell_setting monoclinic
_symmetry_space_group_name_H-M 'C 1 c 1'
_atom_sites_solution_hydrogens geom
_atom_sites_solution_primary direct
_atom_sites_solution_secondary difmap
_audit_creation_method SHELXL-97
_cell_angle_alpha 90.00
_cell_angle_beta 107.054(2)
_cell_angle_gamma 90.00
_cell_formula_units_Z 4
_cell_length_a 12.4176(2)
_cell_length_b 22.5346(3)
_cell_length_c 10.1644(2)
_cell_measurement_reflns_used 5188
_cell_measurement_temperature 130(2)
_cell_measurement_theta_max 74.47
_cell_measurement_theta_min 3.92
_cell_volume 2719.19(8)
_computing_cell_refinement
;
CrysAlisPro, Agilent Technologies,
Version 1.171.36.20 (release 27-06-2012 CrysAlis171 .NET)
(compiled Jul 11 2012,15:38:31)
;
_computing_data_collection
;
CrysAlisPro, Agilent Technologies,
Version 1.171.36.20 (release 27-06-2012 CrysAlis171 .NET)
(compiled Jul 11 2012,15:38:31)
;
_computing_data_reduction
;
CrysAlisPro, Agilent Technologies,
Version 1.171.36.20 (release 27-06-2012 CrysAlis171 .NET)
(compiled Jul 11 2012,15:38:31)
;
_computing_structure_refinement 'SHELXL-97 (Sheldrick, 1997)'
_computing_structure_solution 'SHELXS-97 (Sheldrick, 1997)'
_diffrn_ambient_temperature 130(2)
_diffrn_detector_area_resol_mean 10.2273
_diffrn_measured_fraction_theta_full 0.986
_diffrn_measured_fraction_theta_max 0.986
_diffrn_measurement_device_type 'SuperNova, Dual, Cu at zero, Atlas'
_diffrn_radiation_monochromator mirror
_diffrn_radiation_source 'SuperNova (Cu) X-ray Source'
_diffrn_radiation_type CuK\a
_diffrn_radiation_wavelength 1.54184
_diffrn_reflns_av_R_equivalents 0.0256
_diffrn_reflns_av_sigmaI/netI 0.0286
_diffrn_reflns_limit_h_max 14
_diffrn_reflns_limit_h_min -15
_diffrn_reflns_limit_k_max 27
_diffrn_reflns_limit_k_min -28
_diffrn_reflns_limit_l_max 11
_diffrn_reflns_limit_l_min -12
_diffrn_reflns_number 9363
_diffrn_reflns_theta_full 74.50
_diffrn_reflns_theta_max 74.50
_diffrn_reflns_theta_min 3.92
_exptl_absorpt_coefficient_mu 4.233
_exptl_absorpt_correction_T_max 0.694
_exptl_absorpt_correction_T_min 0.404
_exptl_absorpt_correction_type gaussian
_exptl_absorpt_process_details
;
CrysAlisPro, Agilent Technologies,
Version 1.171.36.20 (release 27-06-2012 CrysAlis171 .NET)
(compiled Jul 11 2012,15:38:31)
Numerical absorption correction based on gaussian integration over
			a multifaceted crystal model
;
_exptl_crystal_colour blue
_exptl_crystal_density_diffrn 2.035
_exptl_crystal_density_method 'not measured'
_exptl_crystal_description 'small plate'
_exptl_crystal_F_000 1676
_exptl_crystal_size_max 0.105
_exptl_crystal_size_mid 0.046
_exptl_crystal_size_min 0.026
_refine_diff_density_max 0.672
_refine_diff_density_min -0.385
_refine_diff_density_rms 0.072
_refine_ls_abs_structure_details 'Flack H D (1983), Acta Cryst. A39, 876-881'
_refine_ls_abs_structure_Flack 0.01(3)
_refine_ls_extinction_method none
_refine_ls_goodness_of_fit_ref 1.056
_refine_ls_hydrogen_treatment mixed
_refine_ls_matrix_type full
_refine_ls_number_parameters 420
_refine_ls_number_reflns 3687
_refine_ls_number_restraints 10
_refine_ls_restrained_S_all 1.055
_refine_ls_R_factor_all 0.0282
_refine_ls_R_factor_gt 0.0266
_refine_ls_shift/su_max 0.001
_refine_ls_shift/su_mean 0.000
_refine_ls_structure_factor_coef Fsqd
_refine_ls_weighting_details 'calc w=1/[\s^2^(Fo^2^)+(0.0412P)^2^+2.9698P] where P=(Fo^2^+2Fc^2^)/3'
_refine_ls_weighting_scheme calc
_refine_ls_wR_factor_gt 0.0687
_refine_ls_wR_factor_ref 0.0699
_reflns_number_gt 3562
_reflns_number_total 3687
_reflns_threshold_expression >2sigma(I)
_cod_data_source_file c3ce41226a.txt
_cod_data_source_block shelxl
_cod_depositor_comments
;
The following automatic conversions were performed:

data item '_symmetry_cell_setting' value 'Monoclinic' was changed to
'monoclinic' in accordance with the
/home/saulius/struct/COD-crude-data/automatic-downloads/DataCite-retrospective/RSC/depositions/lib/dictionaries/cif_core.dic
dictionary named 'cif_core.dic' version 2.4.2 last updated on
2011-04-26.

Automatic conversion script
Id: cif_fix_values 6909 2019-04-08 15:41:33Z antanas 
;
_cod_original_sg_symbol_H-M Cc
_cod_database_code 7238852

loop_
_symmetry_equiv_pos_as_xyz
'x, y, z'
'x, -y, z+1/2'
'x+1/2, y+1/2, z'
'x+1/2, -y+1/2, z+1/2'

loop_
_atom_site_label
_atom_site_type_symbol
_atom_site_fract_x
_atom_site_fract_y
_atom_site_fract_z
_atom_site_U_iso_or_equiv
_atom_site_adp_type
_atom_site_occupancy
_atom_site_symmetry_multiplicity
_atom_site_calc_flag
_atom_site_refinement_flags
C1 C 0.1578(3) 0.64303(17) 0.8840(5) 0.0172(8) Uani 1 1 d .
C1S C 0.1664(5) 0.6511(3) 0.3572(7) 0.0459(14) Uani 1 1 d .
H1S1 H 0.1914 0.6901 0.3973 0.069 Uiso 1 1 calc R
H1S2 H 0.1037 0.6561 0.2730 0.069 Uiso 1 1 calc R
H1S3 H 0.2290 0.6311 0.3351 0.069 Uiso 1 1 calc R
C2 C 0.1161(4) 0.70667(18) 0.8590(5) 0.0221(9) Uani 1 1 d .
H2A H 0.1610 0.7276 0.8073 0.026 Uiso 1 1 calc R
H2B H 0.0368 0.7062 0.8005 0.026 Uiso 1 1 calc R
C2S C 0.4528(5) 0.6543(2) 1.2550(6) 0.0408(13) Uani 1 1 d .
H2S1 H 0.5291 0.6467 1.3151 0.061 Uiso 1 1 calc R
H2S2 H 0.3996 0.6278 1.2803 0.061 Uiso 1 1 calc R
H2S3 H 0.4323 0.6956 1.2656 0.061 Uiso 1 1 calc R
C3 C 0.0399(3) 0.74712(17) 1.0415(4) 0.0179(8) Uani 1 1 d .
H10 H -0.0337 0.7309 1.0080 0.021 Uiso 1 1 calc R
C4 C 0.2169(4) 0.7700(2) 1.0638(5) 0.0296(9) Uani 1 1 d .
H14 H 0.2884 0.7721 1.0476 0.035 Uiso 1 1 calc R
C5 C 0.6877(4) 0.2953(2) 1.1683(5) 0.0296(9) Uani 1 1 d .
H13 H 0.7348 0.3191 1.2394 0.035 Uiso 1 1 calc R
C6 C 0.5112(4) 0.29910(18) 1.2441(5) 0.0190(8) Uani 1 1 d .
H4A H 0.5601 0.2974 1.3405 0.023 Uiso 1 1 calc R
H4B H 0.4492 0.2704 1.2351 0.023 Uiso 1 1 calc R
C7 C 0.4613(3) 0.36091(17) 1.2161(4) 0.0177(8) Uani 1 1 d .
C8 C 0.5498(3) 0.48951(17) 0.8841(4) 0.0155(8) Uani 1 1 d .
C9 C 0.6592(3) 0.4970(2) 0.8459(5) 0.0185(8) Uani 1 1 d .
H6A H 0.6547 0.4730 0.7627 0.022 Uiso 1 1 calc R
H6B H 0.6673 0.5391 0.8228 0.022 Uiso 1 1 calc R
C10 C 0.8090(4) 0.42393(18) 0.9746(4) 0.0227(8) Uani 1 1 d .
H9 H 0.7867 0.3904 0.9163 0.027 Uiso 1 1 calc R
C11 C -0.1043(4) 0.42639(19) 1.0916(5) 0.0243(8) Uani 1 1 d .
H12 H -0.0531 0.3953 1.1302 0.029 Uiso 1 1 calc R
C12 C -0.1880(4) 0.51405(17) 1.0603(5) 0.0201(8) Uani 1 1 d .
H11 H -0.2065 0.5542 1.0726 0.024 Uiso 1 1 calc R
C13 C -0.0170(4) 0.5077(2) 1.2603(4) 0.0192(8) Uani 1 1 d .
H8A H -0.0046 0.4813 1.3411 0.023 Uiso 1 1 calc R
H8B H -0.0410 0.5470 1.2850 0.023 Uiso 1 1 calc R
C14 C 0.0921(3) 0.51418(16) 1.2218(4) 0.0141(7) Uani 1 1 d .
N1 N 0.1227(3) 0.74027(14) 0.9845(4) 0.0185(7) Uani 1 1 d .
N2 N 0.5773(3) 0.28048(14) 1.1532(3) 0.0185(7) Uani 1 1 d .
N3 N 0.7590(3) 0.47900(16) 0.9558(4) 0.0195(7) Uani 1 1 d .
N4 N -0.1047(3) 0.48298(15) 1.1443(3) 0.0177(6) Uani 1 1 d .
O1S O 0.1307(3) 0.61676(17) 0.4520(4) 0.0408(9) Uani 1 1 d .
H1S H 0.1080 0.6392 0.5042 0.061 Uiso 1 1 calc R
O1W O 0.4179(3) 0.11881(16) -0.1054(4) 0.0326(7) Uani 1 1 d D
H1W1 H 0.473(3) 0.107(3) -0.042(4) 0.049 Uiso 1 1 d D
H1W2 H 0.024(4) 0.276(2) 0.025(5) 0.049 Uiso 1 1 d D
O2S O 0.4493(3) 0.64402(16) 1.1182(4) 0.0379(8) Uani 1 1 d .
H2S H 0.5140 0.6487 1.1094 0.057 Uiso 1 1 calc R
O2W O -0.0237(3) 0.30375(15) 0.0085(4) 0.0345(8) Uani 1 1 d D
H2W1 H 0.357(2) 0.124(3) -0.087(5) 0.052 Uiso 1 1 d D
H2W2 H -0.065(4) 0.308(3) -0.073(2) 0.052 Uiso 1 1 d D
O6 O 0.4121(3) 0.37796(13) 1.3016(3) 0.0223(6) Uani 1 1 d .
F1 F 0.1257(2) 0.20954(12) 0.0795(3) 0.0282(6) Uani 1 1 d .
F2 F 0.2925(2) 0.21184(12) 0.2741(3) 0.0317(6) Uani 1 1 d .
F3 F 0.2191(2) 0.14164(12) -0.0344(3) 0.0293(6) Uani 1 1 d .
F4 F 0.3018(2) 0.23415(13) 0.0465(3) 0.0364(6) Uani 1 1 d .
F5 F 0.3820(2) 0.14492(13) 0.1600(3) 0.0353(6) Uani 1 1 d .
F6 F 0.2041(3) 0.11980(12) 0.1868(3) 0.0358(6) Uani 1 1 d .
Si1 Si 0.25546(10) 0.17767(5) 0.12006(12) 0.0207(2) Uani 1 1 d .
O1 O 0.3559(2) 0.54702(12) 0.9935(3) 0.0123(5) Uani 1 1 d D
H1O1 H 0.384(4) 0.5795(11) 1.028(5) 0.018 Uiso 1 1 d D
O2 O 0.2758(2) 0.54084(12) 0.6011(3) 0.0128(5) Uani 1 1 d D
H1O2 H 0.225(3) 0.5654(17) 0.564(5) 0.019 Uiso 1 1 d D
O3 O 0.1728(2) 0.62125(12) 1.0025(3) 0.0195(6) Uani 1 1 d .
O4 O 0.1682(3) 0.61713(13) 0.7804(3) 0.0257(6) Uani 1 1 d .
O5 O 0.4723(3) 0.38844(12) 1.1135(3) 0.0212(6) Uani 1 1 d .
O7 O 0.5578(2) 0.48169(13) 1.0096(3) 0.0162(6) Uani 1 1 d .
O8 O 0.4612(2) 0.49278(13) 0.7869(3) 0.0162(6) Uani 1 1 d .
O9 O 0.0812(2) 0.52689(13) 1.0979(3) 0.0174(6) Uani 1 1 d .
O10 O 0.1835(2) 0.49245(13) 0.8138(3) 0.0169(6) Uani 1 1 d .
Cu1 Cu 0.42268(4) 0.46962(2) 1.06485(5) 0.01293(12) Uani 1 1 d .
Cu2 Cu 0.31085(5) 0.55299(2) 0.79600(6) 0.01207(11) Uani 1 1 d .
Cu3 Cu 0.21609(4) 0.53871(2) 1.04069(5) 0.01370(13) Uani 1 1 d .

loop_
_atom_site_aniso_label
_atom_site_aniso_U_11
_atom_site_aniso_U_22
_atom_site_aniso_U_33
_atom_site_aniso_U_23
_atom_site_aniso_U_13
_atom_site_aniso_U_12
C1 0.0162(18) 0.0172(17) 0.020(2) -0.0023(16) 0.0090(16) 0.0000(15)
C1S 0.048(3) 0.035(3) 0.053(4) 0.006(3) 0.012(3) 0.000(3)
C2 0.037(3) 0.0163(19) 0.016(2) 0.0023(16) 0.0121(18) 0.0020(17)
C2S 0.056(4) 0.036(3) 0.032(3) -0.012(2) 0.016(3) -0.003(3)
C3 0.021(2) 0.0150(16) 0.0184(18) 0.0016(14) 0.0063(17) 0.0010(16)
C4 0.023(2) 0.032(2) 0.036(3) -0.009(2) 0.0125(18) -0.0053(19)
C5 0.021(2) 0.035(2) 0.032(2) -0.0095(19) 0.0066(18) -0.0051(18)
C6 0.025(2) 0.0167(18) 0.018(2) -0.0013(15) 0.0092(17) 0.0023(16)
C7 0.021(2) 0.0153(17) 0.018(2) -0.0015(15) 0.0070(16) -0.0001(15)
C8 0.0160(19) 0.0159(17) 0.015(2) 0.0003(15) 0.0048(16) 0.0007(15)
C9 0.0098(17) 0.031(2) 0.015(2) 0.0029(16) 0.0044(15) 0.0025(15)
C10 0.025(2) 0.0197(19) 0.022(2) -0.0012(15) 0.0048(17) 0.0001(16)
C11 0.021(2) 0.025(2) 0.024(2) 0.0016(17) 0.0031(16) 0.0056(17)
C12 0.0185(18) 0.020(2) 0.023(2) -0.0007(17) 0.0073(16) 0.0009(17)
C13 0.0165(19) 0.029(2) 0.012(2) 0.0001(16) 0.0041(16) -0.0031(16)
C14 0.0141(18) 0.0138(16) 0.016(2) -0.0009(14) 0.0063(16) 0.0004(14)
N1 0.0261(18) 0.0137(14) 0.0176(16) -0.0010(13) 0.0094(14) 0.0014(13)
N2 0.0232(17) 0.0144(15) 0.0178(17) -0.0013(12) 0.0060(14) 0.0022(13)
N3 0.0150(16) 0.0244(17) 0.0193(17) 0.0033(14) 0.0052(14) 0.0017(13)
N4 0.0132(15) 0.0244(16) 0.0139(16) 0.0003(13) 0.0015(12) -0.0010(13)
O1S 0.050(2) 0.044(2) 0.033(2) 0.0112(16) 0.0183(18) 0.0208(18)
O1W 0.0281(17) 0.0405(19) 0.0297(18) 0.0006(14) 0.0093(14) 0.0062(14)
O2S 0.043(2) 0.0411(19) 0.0348(19) -0.0167(16) 0.0197(16) -0.0228(17)
O2W 0.0350(19) 0.0318(18) 0.033(2) -0.0036(15) 0.0047(15) 0.0065(15)
O6 0.0309(16) 0.0220(13) 0.0175(15) 0.0004(11) 0.0125(12) 0.0032(12)
F1 0.0233(13) 0.0329(13) 0.0283(14) -0.0023(11) 0.0074(10) 0.0075(10)
F2 0.0269(15) 0.0395(14) 0.0249(15) -0.0072(11) 0.0015(11) 0.0065(11)
F3 0.0301(13) 0.0337(13) 0.0217(12) -0.0036(10) 0.0038(10) 0.0077(11)
F4 0.0328(14) 0.0402(14) 0.0361(16) 0.0059(12) 0.0100(12) -0.0066(12)
F5 0.0268(13) 0.0456(17) 0.0281(14) -0.0064(12) -0.0003(11) 0.0135(12)
F6 0.0411(16) 0.0342(14) 0.0302(15) 0.0068(11) 0.0075(12) -0.0023(12)
Si1 0.0197(5) 0.0230(5) 0.0189(5) 0.0004(4) 0.0046(4) 0.0030(4)
O1 0.0127(13) 0.0123(11) 0.0119(13) -0.0016(10) 0.0038(11) -0.0019(10)
O2 0.0117(13) 0.0153(12) 0.0117(14) 0.0002(10) 0.0039(11) 0.0022(10)
O3 0.0230(15) 0.0196(13) 0.0180(15) 0.0027(11) 0.0089(12) 0.0047(11)
O4 0.0374(17) 0.0224(14) 0.0199(15) -0.0024(12) 0.0127(13) 0.0065(13)
O5 0.0294(16) 0.0184(13) 0.0197(15) 0.0046(11) 0.0135(12) 0.0044(12)
O7 0.0165(14) 0.0238(13) 0.0087(13) 0.0017(11) 0.0044(11) 0.0021(11)
O8 0.0112(13) 0.0240(14) 0.0106(14) 0.0015(11) -0.0014(11) 0.0012(11)
O9 0.0113(13) 0.0278(15) 0.0132(14) 0.0058(12) 0.0038(11) 0.0026(12)
O10 0.0132(14) 0.0247(14) 0.0107(14) 0.0004(11) 0.0004(11) -0.0035(11)
Cu1 0.0125(3) 0.0157(3) 0.0115(3) 0.0021(2) 0.0051(2) 0.0016(2)
Cu2 0.0145(2) 0.0137(2) 0.0090(2) 0.0000(2) 0.00488(18) -0.0006(2)
Cu3 0.0114(3) 0.0176(2) 0.0129(3) 0.0037(2) 0.0048(2) 0.0020(2)

loop_
_atom_type_symbol
_atom_type_description
_atom_type_scat_dispersion_real
_atom_type_scat_dispersion_imag
_atom_type_scat_source
C C 0.0181 0.0091 'International Tables Vol C Tables 4.2.6.8 and 6.1.1.4'
H H 0.0000 0.0000 'International Tables Vol C Tables 4.2.6.8 and 6.1.1.4'
N N 0.0311 0.0180 'International Tables Vol C Tables 4.2.6.8 and 6.1.1.4'
O O 0.0492 0.0322 'International Tables Vol C Tables 4.2.6.8 and 6.1.1.4'
F F 0.0727 0.0534 'International Tables Vol C Tables 4.2.6.8 and 6.1.1.4'
Cu Cu -1.9646 0.5888 'International Tables Vol C Tables 4.2.6.8 and 6.1.1.4'
Si Si 0.2541 0.3302 'International Tables Vol C Tables 4.2.6.8 and 6.1.1.4'

loop_
_geom_angle_atom_site_label_1
_geom_angle_atom_site_label_2
_geom_angle_atom_site_label_3
_geom_angle
_geom_angle_site_symmetry_1
_geom_angle_site_symmetry_3
O4 C1 O3 127.0(4) . .
O4 C1 C2 114.6(4) . .
O3 C1 C2 118.3(4) . .
N1 C2 C1 114.4(4) . .
N2 C3 N1 108.5(3) 3_455 .
C5 C4 N1 106.7(4) 3_455 .
C4 C5 N2 107.4(4) 3_545 .
N2 C6 C7 114.7(3) . .
O5 C7 O6 128.0(4) . .
O5 C7 C6 118.2(3) . .
O6 C7 C6 113.8(4) . .
O8 C8 O7 126.8(4) . .
O8 C8 C9 115.8(4) . .
O7 C8 C9 117.4(4) . .
N3 C9 C8 113.1(3) . .
C11 C10 N3 107.2(4) 1_655 .
C10 C11 N4 106.6(4) 1_455 .
N4 C12 N3 108.0(3) . 1_455
N4 C13 C14 109.7(3) . .
O10 C14 O9 125.7(4) 2_565 .
O10 C14 C13 118.5(3) 2_565 .
O9 C14 C13 115.8(3) . .
C3 N1 C4 108.7(3) . .
C3 N1 C2 126.0(4) . .
C4 N1 C2 125.4(4) . .
C3 N2 C5 108.7(3) 3_545 .
C3 N2 C6 125.5(4) 3_545 .
C5 N2 C6 125.8(4) . .
C12 N3 C10 109.1(3) 1_655 .
C12 N3 C9 123.7(4) 1_655 .
C10 N3 C9 127.1(4) . .
C12 N4 C11 109.1(3) . .
C12 N4 C13 124.9(3) . .
C11 N4 C13 125.3(3) . .
C7 O6 Cu2 130.4(3) . 2_565
F4 Si1 F5 91.26(16) . .
F4 Si1 F6 177.20(17) . .
F5 Si1 F6 90.02(16) . .
F4 Si1 F2 91.82(15) . .
F5 Si1 F2 89.73(14) . .
F6 Si1 F2 90.68(15) . .
F4 Si1 F1 89.77(15) . .
F5 Si1 F1 178.83(16) . .
F6 Si1 F1 88.93(15) . .
F2 Si1 F1 90.79(14) . .
F4 Si1 F3 89.07(15) . .
F5 Si1 F3 89.38(13) . .
F6 Si1 F3 88.45(15) . .
F2 Si1 F3 178.76(15) . .
F1 Si1 F3 90.09(14) . .
Cu2 O1 Cu3 104.90(13) . .
Cu2 O1 Cu1 114.04(13) . .
Cu3 O1 Cu1 97.66(12) . .
Cu2 O2 Cu3 113.74(14) . 2_564
Cu2 O2 Cu1 105.49(13) . 2_564
Cu3 O2 Cu1 96.72(12) 2_564 2_564
C1 O3 Cu3 121.1(3) . .
C1 O4 Cu2 121.1(3) . .
C7 O5 Cu1 124.9(3) . .
C8 O7 Cu1 119.6(3) . .
C8 O8 Cu1 132.4(3) . 2_564
C8 O8 Cu2 122.2(3) . .
Cu1 O8 Cu2 83.52(9) 2_564 .
C14 O9 Cu3 118.7(3) . .
C14 O10 Cu2 123.0(3) 2_564 .
O7 Cu1 O5 88.22(12) . .
O7 Cu1 O1 94.31(12) . .
O5 Cu1 O1 171.92(13) . .
O7 Cu1 O2 174.01(12) . 2_565
O5 Cu1 O2 94.66(12) . 2_565
O1 Cu1 O2 82.14(11) . 2_565
O7 Cu1 O8 106.31(11) . 2_565
O5 Cu1 O8 97.83(12) . 2_565
O1 Cu1 O8 88.83(11) . 2_565
O2 Cu1 O8 78.54(11) 2_565 2_565
O7 Cu1 Cu3 135.04(9) . .
O5 Cu1 Cu3 136.05(9) . .
O1 Cu1 Cu3 40.74(8) . .
O2 Cu1 Cu3 41.51(8) 2_565 .
O8 Cu1 Cu3 79.34(7) 2_565 .
O2 Cu2 O1 167.28(10) . .
O2 Cu2 O6 95.22(12) . 2_564
O1 Cu2 O6 92.12(12) . 2_564
O2 Cu2 O10 92.69(12) . .
O1 Cu2 O10 82.13(11) . .
O6 Cu2 O10 166.88(12) 2_564 .
O2 Cu2 O4 94.79(12) . .
O1 Cu2 O4 95.75(11) . .
O6 Cu2 O4 88.72(13) 2_564 .
O10 Cu2 O4 80.19(12) . .
O2 Cu2 O8 79.51(11) . .
O1 Cu2 O8 90.53(11) . .
O6 Cu2 O8 87.09(11) 2_564 .
O10 Cu2 O8 104.66(9) . .
O4 Cu2 O8 172.58(11) . .
O1 Cu3 O3 94.21(12) . .
O1 Cu3 O9 176.20(13) . .
O3 Cu3 O9 88.78(12) . .
O1 Cu3 O2 83.25(11) . 2_565
O3 Cu3 O2 172.27(13) . 2_565
O9 Cu3 O2 93.49(12) . 2_565
O1 Cu3 Cu1 41.60(8) . .
O3 Cu3 Cu1 134.82(9) . .
O9 Cu3 Cu1 134.99(9) . .
O2 Cu3 Cu1 41.77(8) 2_565 .

loop_
_geom_bond_atom_site_label_1
_geom_bond_atom_site_label_2
_geom_bond_distance
_geom_bond_site_symmetry_2
C1 O4 1.243(5) .
C1 O3 1.263(5) .
C1 C2 1.521(5) .
C1S O1S 1.405(7) .
C2 N1 1.465(5) .
C2S O2S 1.398(6) .
C3 N2 1.327(5) 3_455
C3 N1 1.328(5) .
C4 C5 1.345(7) 3_455
C4 N1 1.384(6) .
C5 C4 1.345(7) 3_545
C5 N2 1.375(6) .
C6 N2 1.466(5) .
C6 C7 1.517(5) .
C7 O5 1.255(5) .
C7 O6 1.259(5) .
C8 O8 1.246(5) .
C8 O7 1.262(5) .
C8 C9 1.528(5) .
C9 N3 1.461(5) .
C10 C11 1.351(6) 1_655
C10 N3 1.376(5) .
C11 C10 1.351(6) 1_455
C11 N4 1.384(5) .
C12 N4 1.331(5) .
C12 N3 1.332(6) 1_455
C13 N4 1.461(5) .
C13 C14 1.524(5) .
C14 O10 1.250(5) 2_565
C14 O9 1.259(5) .
N2 C3 1.327(5) 3_545
N3 C12 1.332(6) 1_655
O6 Cu2 1.991(3) 2_565
F1 Si1 1.700(3) .
F2 Si1 1.683(3) .
F3 Si1 1.707(3) .
F4 Si1 1.662(3) .
F5 Si1 1.675(3) .
F6 Si1 1.679(3) .
O1 Cu2 1.924(3) .
O1 Cu3 1.942(3) .
O1 Cu1 1.976(3) .
O2 Cu2 1.919(3) .
O2 Cu3 1.968(3) 2_564
O2 Cu1 1.978(3) 2_564
O3 Cu3 1.944(3) .
O4 Cu2 2.255(3) .
O5 Cu1 1.947(3) .
O7 Cu1 1.939(3) .
O8 Cu1 2.326(3) 2_564
O8 Cu2 2.332(3) .
O9 Cu3 1.946(3) .
O10 C14 1.250(5) 2_564
O10 Cu2 2.136(3) .
Cu1 O2 1.978(3) 2_565
Cu1 O8 2.326(3) 2_565
Cu1 Cu3 2.9488(6) .
Cu2 O6 1.991(3) 2_564
Cu3 O2 1.968(3) 2_565
